data_4329970
loop_
_publ_author_name
'Daniel L. Reger'
'Andrea E. Pascui'
'Mark D. Smith'
'Julia Jezierska'
'Andrew Ozarowski'

_publ_contact_author_address
;
Department of Chemistry and Biochemistry
University of South Carolina
Columbia, South Carolina 29208
USA
;
_publ_contact_author_email reger@mail.chem.sc.edu
_publ_contact_author_fax '1 803 777 9521'
_publ_contact_author_name 'Professor Daniel L. Reger'
_publ_contact_author_phone '1 803 777 2587'
_publ_section_title
;
 Halide and Hydroxide Linearly Bridged Bimetallic Copper(II) Complexes:
 Trends in Strong Antiferromagnetic Superexchange Interactions
;
_journal_name_full 'Inorganic Chemistry'
_journal_page_first 7966
_journal_page_last 7968
_journal_paper_doi 10.1021/ic301321r
_journal_volume 51
_journal_year 2012
_chemical_formula_moiety 'C56 H68 Cu2 F N16, 3(Cl O4), 2(H2 O)'
_chemical_formula_sum 'C56 H72 Cl3 Cu2 F N16 O14'
_chemical_formula_weight 1445.73
_chemical_name_systematic
; 
 ? 
;
_space_group_IT_number 14
_symmetry_cell_setting monoclinic
_symmetry_space_group_name_Hall '-P 2yn'
_symmetry_space_group_name_H-M 'P 1 21/n 1'
_atom_sites_solution_hydrogens geom
_atom_sites_solution_primary direct
_atom_sites_solution_secondary difmap
_audit_creation_method SHELXL-97
_cell_angle_alpha 90.00
_cell_angle_beta 94.8470(10)
_cell_angle_gamma 90.00
_cell_formula_units_Z 2
_cell_length_a 14.6292(7)
_cell_length_b 13.6388(7)
_cell_length_c 15.7461(8)
_cell_measurement_reflns_used 8076
_cell_measurement_temperature 100(2)
_cell_measurement_theta_max 26.398
_cell_measurement_theta_min 2.358
_cell_volume 3130.5(3)
_computing_cell_refinement 'SAINT-Plus Version 6.45 (Bruker, 2001)'
_computing_data_collection 'SMART Version 5.625 (Bruker, 2001)'
_computing_data_reduction 'SAINT-Plus Version 6.45 (Bruker, 2001)'
_computing_molecular_graphics various
_computing_publication_material 'SHELXTL Version 6.14 (Bruker, 2000)'
_computing_structure_refinement 'SHELXL-97 (Sheldrick, 1997)'
_computing_structure_solution 'SHELXS-97 (Sheldrick, 1990)'
_diffrn_ambient_temperature 100(2)
_diffrn_measured_fraction_theta_full 1.000
_diffrn_measured_fraction_theta_max 1.000
_diffrn_measurement_device_type 'Bruker SMART APEX CCD diffractometer'
_diffrn_measurement_method 'omega scans'
_diffrn_radiation_monochromator graphite
_diffrn_radiation_source 'fine-focus sealed tube'
_diffrn_radiation_type MoK\a
_diffrn_radiation_wavelength 0.71073
_diffrn_reflns_av_R_equivalents 0.0396
_diffrn_reflns_av_sigmaI/netI 0.0240
_diffrn_reflns_limit_h_max 18
_diffrn_reflns_limit_h_min -18
_diffrn_reflns_limit_k_max 17
_diffrn_reflns_limit_k_min -17
_diffrn_reflns_limit_l_max 19
_diffrn_reflns_limit_l_min -19
_diffrn_reflns_number 42546
_diffrn_reflns_theta_full 26.41
_diffrn_reflns_theta_max 26.41
_diffrn_reflns_theta_min 1.82
_exptl_absorpt_coefficient_mu 0.888
_exptl_absorpt_correction_T_max 1.0000
_exptl_absorpt_correction_T_min 0.8579
_exptl_absorpt_correction_type multi-scan
_exptl_absorpt_process_details 'SADABS Version 2.05 (Bruker, 2001)'
_exptl_crystal_colour green
_exptl_crystal_density_diffrn 1.534
_exptl_crystal_description prism
_exptl_crystal_F_000 1500
_exptl_crystal_size_max 0.32
_exptl_crystal_size_mid 0.30
_exptl_crystal_size_min 0.22
_refine_diff_density_max 0.639
_refine_diff_density_min -0.289
_refine_diff_density_rms 0.070
_refine_ls_extinction_method none
_refine_ls_goodness_of_fit_ref 1.049
_refine_ls_hydrogen_treatment mixed
_refine_ls_matrix_type full
_refine_ls_number_parameters 453
_refine_ls_number_reflns 6417
_refine_ls_number_restraints 9
_refine_ls_restrained_S_all 1.048
_refine_ls_R_factor_all 0.0379
_refine_ls_R_factor_gt 0.0327
_refine_ls_shift/su_max 0.002
_refine_ls_shift/su_mean 0.000
_refine_ls_structure_factor_coef Fsqd
_refine_ls_weighting_details 'calc w=1/[\s^2^(Fo^2^)+(0.0493P)^2^+2.3018P] where P=(Fo^2^+2Fc^2^)/3'
_refine_ls_weighting_scheme calc
_refine_ls_wR_factor_gt 0.0869
_refine_ls_wR_factor_ref 0.0909
_reflns_number_gt 5694
_reflns_number_total 6417
_reflns_threshold_expression >2sigma(I)
_cod_data_source_file ic301321r_si_001_2.cif
_cod_data_source_block 1
_cod_original_sg_symbol_H-M 'P 21/n'
_cod_database_code 4329970

loop_
_symmetry_equiv_pos_as_xyz
'x, y, z'
'-x+1/2, y+1/2, -z+1/2'
'-x, -y, -z'
'x-1/2, -y-1/2, z-1/2'

loop_
_atom_site_label
_atom_site_type_symbol
_atom_site_fract_x
_atom_site_fract_y
_atom_site_fract_z
_atom_site_U_iso_or_equiv
_atom_site_adp_type
_atom_site_occupancy
_atom_site_symmetry_multiplicity
_atom_site_calc_flag
_atom_site_refinement_flags
Cu1 Cu 0.630344(14) 0.550696(16) 0.513874(14) 0.01419(8) Uani 1 1 d .
F1 F 0.5000 0.5000 0.5000 0.0162(3) Uani 1 2 d S
C1 C 0.73034(12) 0.35951(14) 0.43889(12) 0.0163(4) Uani 1 1 d .
H1 H 0.7662 0.3097 0.4091 0.020 Uiso 1 1 calc R
C2 C 0.40716(12) 0.23856(13) 0.40375(12) 0.0158(4) Uani 1 1 d .
H2 H 0.4087 0.1758 0.3710 0.019 Uiso 1 1 calc R
C3 C 0.65283(12) 0.30476(13) 0.47691(12) 0.0151(4) Uani 1 1 d .
C4 C 0.66928(13) 0.24602(14) 0.54891(12) 0.0183(4) Uani 1 1 d .
H4 H 0.7280 0.2458 0.5797 0.022 Uiso 1 1 calc R
C5 C 0.59948(13) 0.18795(14) 0.57535(12) 0.0195(4) Uani 1 1 d .
H5 H 0.6105 0.1483 0.6247 0.023 Uiso 1 1 calc R
C6 C 0.51341(13) 0.18698(14) 0.53050(12) 0.0183(4) Uani 1 1 d .
H6 H 0.4660 0.1464 0.5487 0.022 Uiso 1 1 calc R
C7 C 0.49739(12) 0.24581(13) 0.45882(12) 0.0153(4) Uani 1 1 d .
C8 C 0.56714(12) 0.30399(13) 0.43195(12) 0.0150(4) Uani 1 1 d .
H8 H 0.5562 0.3435 0.3825 0.018 Uiso 1 1 calc R
C11 C 0.88691(12) 0.39763(14) 0.51031(12) 0.0173(4) Uani 1 1 d .
C12 C 0.91706(13) 0.46248(14) 0.57302(12) 0.0177(4) Uani 1 1 d .
H12 H 0.9788 0.4730 0.5949 0.021 Uiso 1 1 calc R
C13 C 0.83921(13) 0.51034(14) 0.59868(12) 0.0168(4) Uani 1 1 d .
C14 C 0.93797(13) 0.32777(15) 0.45839(13) 0.0222(4) Uani 1 1 d .
H14A H 0.9156 0.2610 0.4665 0.033 Uiso 1 1 calc R
H14B H 1.0036 0.3310 0.4767 0.033 Uiso 1 1 calc R
H14C H 0.9282 0.3456 0.3980 0.033 Uiso 1 1 calc R
C15 C 0.83784(14) 0.58904(15) 0.66479(13) 0.0214(4) Uani 1 1 d .
H15A H 0.8164 0.6505 0.6377 0.032 Uiso 1 1 calc R
H15B H 0.8998 0.5982 0.6924 0.032 Uiso 1 1 calc R
H15C H 0.7963 0.5699 0.7076 0.032 Uiso 1 1 calc R
C21 C 0.69519(13) 0.42023(16) 0.28903(12) 0.0212(4) Uani 1 1 d .
C22 C 0.64919(14) 0.50026(16) 0.25447(13) 0.0246(4) Uani 1 1 d .
H22 H 0.6372 0.5145 0.1955 0.030 Uiso 1 1 calc R
C23 C 0.62324(13) 0.55685(15) 0.32224(12) 0.0200(4) Uani 1 1 d .
C24 C 0.73611(16) 0.33366(17) 0.24862(14) 0.0287(5) Uani 1 1 d .
H24A H 0.8005 0.3269 0.2705 0.043 Uiso 1 1 calc R
H24B H 0.7323 0.3428 0.1867 0.043 Uiso 1 1 calc R
H24C H 0.7024 0.2744 0.2621 0.043 Uiso 1 1 calc R
C25 C 0.58023(15) 0.65599(16) 0.31893(14) 0.0263(5) Uani 1 1 d .
H25A H 0.5384 0.6616 0.3642 0.039 Uiso 1 1 calc R
H25B H 0.5458 0.6654 0.2634 0.039 Uiso 1 1 calc R
H25C H 0.6282 0.7061 0.3271 0.039 Uiso 1 1 calc R
C31 C 0.26942(13) 0.15763(14) 0.46023(12) 0.0184(4) Uani 1 1 d .
C32 C 0.20431(13) 0.18951(15) 0.51166(12) 0.0202(4) Uani 1 1 d .
H32 H 0.1533 0.1532 0.5283 0.024 Uiso 1 1 calc R
C33 C 0.22770(12) 0.28599(14) 0.53483(12) 0.0176(4) Uani 1 1 d .
C34 C 0.28325(15) 0.05989(15) 0.42046(14) 0.0253(4) Uani 1 1 d .
H34A H 0.2855 0.0679 0.3588 0.038 Uiso 1 1 calc R
H34B H 0.2323 0.0164 0.4315 0.038 Uiso 1 1 calc R
H34C H 0.3410 0.0313 0.4449 0.038 Uiso 1 1 calc R
C35 C 0.17667(13) 0.35144(15) 0.59128(13) 0.0201(4) Uani 1 1 d .
H35A H 0.2145 0.3634 0.6447 0.030 Uiso 1 1 calc R
H35B H 0.1192 0.3197 0.6037 0.030 Uiso 1 1 calc R
H35C H 0.1630 0.4140 0.5623 0.030 Uiso 1 1 calc R
C41 C 0.39968(13) 0.31300(15) 0.25578(12) 0.0191(4) Uani 1 1 d .
C42 C 0.39239(13) 0.40716(15) 0.22595(12) 0.0202(4) Uani 1 1 d .
H42 H 0.3934 0.4278 0.1684 0.024 Uiso 1 1 calc R
C43 C 0.38310(13) 0.46713(14) 0.29676(12) 0.0168(4) Uani 1 1 d .
C44 C 0.41206(16) 0.21979(16) 0.20917(13) 0.0274(5) Uani 1 1 d .
H44A H 0.4709 0.1901 0.2293 0.041 Uiso 1 1 calc R
H44B H 0.4112 0.2333 0.1480 0.041 Uiso 1 1 calc R
H44C H 0.3621 0.1745 0.2195 0.041 Uiso 1 1 calc R
C45 C 0.36525(14) 0.57470(14) 0.29770(13) 0.0220(4) Uani 1 1 d .
H45A H 0.2989 0.5864 0.2934 0.033 Uiso 1 1 calc R
H45B H 0.3919 0.6055 0.2493 0.033 Uiso 1 1 calc R
H45C H 0.3932 0.6029 0.3510 0.033 Uiso 1 1 calc R
N11 N 0.76308(11) 0.47657(11) 0.55446(10) 0.0157(3) Uani 1 1 d .
N12 N 0.79387(10) 0.40657(12) 0.50150(10) 0.0159(3) Uani 1 1 d .
N21 N 0.64954(10) 0.51248(12) 0.39604(10) 0.0160(3) Uani 1 1 d .
N22 N 0.69606(11) 0.43016(12) 0.37481(10) 0.0165(3) Uani 1 1 d .
N31 N 0.30380(10) 0.31334(11) 0.49936(10) 0.0162(3) Uani 1 1 d .
N32 N 0.32800(10) 0.23377(11) 0.45340(10) 0.0162(3) Uani 1 1 d .
N41 N 0.38631(10) 0.41297(11) 0.36743(10) 0.0147(3) Uani 1 1 d .
N42 N 0.39482(10) 0.31778(11) 0.34138(10) 0.0149(3) Uani 1 1 d .
O1 O 0.79126(14) 0.14646(16) 0.4072(2) 0.0678(8) Uani 1 1 d D
H1A H 0.829(2) 0.104(3) 0.430(3) 0.102 Uiso 1 1 d D
H1B H 0.7417(18) 0.117(3) 0.387(3) 0.102 Uiso 1 1 d D
Cl1 Cl 0.57642(3) 0.01867(4) 0.31026(3) 0.02405(12) Uani 1 1 d .
O11 O 0.48429(10) 0.02332(12) 0.33610(11) 0.0315(4) Uani 1 1 d .
O12 O 0.60962(12) 0.11700(13) 0.29997(13) 0.0422(4) Uani 1 1 d .
O13 O 0.57640(12) -0.03144(14) 0.23055(11) 0.0417(4) Uani 1 1 d .
O14 O 0.63569(11) -0.03000(14) 0.37395(10) 0.0376(4) Uani 1 1 d .
Cl2 Cl 1.00113(12) -0.00619(13) 0.51953(6) 0.0288(3) Uani 0.50 1 d PD
O21 O 1.0025(2) 0.0930(2) 0.5500(2) 0.0384(8) Uani 0.50 1 d PD
O22 O 0.9753(2) -0.0713(2) 0.5847(2) 0.0308(7) Uani 0.50 1 d PD
O23 O 1.0909(2) -0.0301(3) 0.4958(3) 0.0424(9) Uani 0.50 1 d PD
O24 O 0.9356(3) -0.0128(3) 0.4458(2) 0.0499(11) Uani 0.50 1 d PD

loop_
_atom_site_aniso_label
_atom_site_aniso_U_11
_atom_site_aniso_U_22
_atom_site_aniso_U_33
_atom_site_aniso_U_23
_atom_site_aniso_U_13
_atom_site_aniso_U_12
Cu1 0.01486(12) 0.01569(13) 0.01221(12) -0.00083(8) 0.00224(8) -0.00204(8)
F1 0.0127(7) 0.0186(8) 0.0174(7) -0.0039(6) 0.0029(6) -0.0033(6)
C1 0.0140(8) 0.0181(9) 0.0167(9) -0.0039(7) 0.0009(7) -0.0001(7)
C2 0.0161(9) 0.0146(9) 0.0166(9) 0.0008(7) 0.0014(7) -0.0020(7)
C3 0.0147(9) 0.0125(8) 0.0183(9) -0.0027(7) 0.0024(7) -0.0002(7)
C4 0.0169(9) 0.0175(9) 0.0200(9) -0.0025(7) -0.0017(7) 0.0024(7)
C5 0.0240(10) 0.0152(9) 0.0190(9) 0.0028(7) -0.0002(8) 0.0024(7)
C6 0.0182(9) 0.0149(9) 0.0221(10) 0.0012(7) 0.0031(7) -0.0018(7)
C7 0.0144(9) 0.0132(8) 0.0182(9) -0.0025(7) 0.0012(7) 0.0014(7)
C8 0.0184(9) 0.0119(8) 0.0148(9) -0.0009(7) 0.0019(7) 0.0015(7)
C11 0.0138(8) 0.0193(9) 0.0186(9) 0.0054(7) 0.0008(7) -0.0001(7)
C12 0.0147(9) 0.0189(9) 0.0193(9) 0.0034(7) 0.0001(7) -0.0021(7)
C13 0.0176(9) 0.0178(9) 0.0147(9) 0.0034(7) 0.0004(7) -0.0016(7)
C14 0.0156(9) 0.0250(10) 0.0260(10) -0.0022(8) 0.0021(8) -0.0004(8)
C15 0.0194(9) 0.0230(10) 0.0213(10) -0.0041(8) -0.0021(7) -0.0011(8)
C21 0.0202(9) 0.0288(11) 0.0152(9) -0.0044(8) 0.0045(7) -0.0092(8)
C22 0.0229(10) 0.0372(12) 0.0137(9) 0.0020(8) 0.0019(8) -0.0058(9)
C23 0.0151(9) 0.0271(11) 0.0175(9) 0.0033(8) -0.0001(7) -0.0045(7)
C24 0.0338(12) 0.0328(12) 0.0204(10) -0.0103(9) 0.0087(9) -0.0075(9)
C25 0.0239(10) 0.0309(12) 0.0235(11) 0.0076(9) -0.0013(8) 0.0022(9)
C31 0.0173(9) 0.0175(9) 0.0197(9) 0.0022(7) -0.0033(7) -0.0054(7)
C32 0.0164(9) 0.0228(10) 0.0210(10) 0.0041(8) -0.0005(7) -0.0056(7)
C33 0.0138(9) 0.0213(9) 0.0173(9) 0.0054(7) -0.0007(7) -0.0013(7)
C34 0.0267(11) 0.0195(10) 0.0293(11) -0.0030(8) 0.0011(9) -0.0082(8)
C35 0.0164(9) 0.0236(10) 0.0209(10) 0.0037(8) 0.0045(7) -0.0003(7)
C41 0.0171(9) 0.0229(10) 0.0170(9) -0.0033(8) -0.0004(7) 0.0014(7)
C42 0.0214(10) 0.0252(10) 0.0140(9) 0.0005(8) 0.0012(7) 0.0023(8)
C43 0.0150(9) 0.0192(9) 0.0161(9) 0.0009(7) 0.0009(7) -0.0011(7)
C44 0.0363(12) 0.0257(11) 0.0201(10) -0.0059(8) 0.0010(9) 0.0062(9)
C45 0.0283(10) 0.0186(10) 0.0196(10) 0.0024(8) 0.0050(8) -0.0014(8)
N11 0.0164(8) 0.0158(8) 0.0151(8) -0.0013(6) 0.0020(6) -0.0014(6)
N12 0.0138(7) 0.0165(8) 0.0175(8) -0.0024(6) 0.0016(6) -0.0014(6)
N21 0.0136(7) 0.0188(8) 0.0160(8) 0.0000(6) 0.0027(6) -0.0019(6)
N22 0.0161(7) 0.0185(8) 0.0155(8) -0.0025(6) 0.0044(6) -0.0027(6)
N31 0.0149(7) 0.0161(8) 0.0174(8) 0.0001(6) 0.0011(6) -0.0005(6)
N32 0.0147(7) 0.0149(8) 0.0189(8) -0.0011(6) 0.0004(6) -0.0022(6)
N41 0.0134(7) 0.0144(7) 0.0163(8) -0.0014(6) 0.0009(6) -0.0011(6)
N42 0.0149(7) 0.0142(7) 0.0155(8) -0.0022(6) 0.0003(6) 0.0000(6)
O1 0.0329(11) 0.0469(13) 0.124(2) -0.0454(14) 0.0091(12) -0.0021(9)
Cl1 0.0219(2) 0.0274(3) 0.0226(2) 0.00176(19) 0.00099(19) 0.00212(19)
O11 0.0224(8) 0.0306(8) 0.0424(10) 0.0027(7) 0.0092(7) 0.0006(6)
O12 0.0367(9) 0.0327(9) 0.0583(12) 0.0084(8) 0.0098(8) -0.0061(7)
O13 0.0349(9) 0.0560(11) 0.0325(9) -0.0148(8) -0.0068(7) 0.0145(8)
O14 0.0297(9) 0.0550(11) 0.0273(9) 0.0133(8) -0.0021(7) 0.0052(8)
Cl2 0.0241(5) 0.0388(7) 0.0238(9) -0.0016(8) 0.0034(8) -0.0087(4)
O21 0.047(2) 0.0311(18) 0.041(2) -0.0050(15) 0.0214(16) -0.0131(15)
O22 0.0313(17) 0.0358(18) 0.0253(16) 0.0030(13) 0.0023(13) -0.0070(14)
O23 0.0349(19) 0.047(2) 0.048(2) -0.0026(18) 0.0189(17) 0.0011(16)
O24 0.047(2) 0.064(3) 0.035(2) 0.0158(19) -0.0221(18) -0.032(2)

loop_
_atom_type_symbol
_atom_type_description
_atom_type_scat_dispersion_real
_atom_type_scat_dispersion_imag
_atom_type_scat_source
C C 0.0033 0.0016 'International Tables Vol C Tables 4.2.6.8 and 6.1.1.4'
H H 0.0000 0.0000 'International Tables Vol C Tables 4.2.6.8 and 6.1.1.4'
Cl Cl 0.1484 0.1585 'International Tables Vol C Tables 4.2.6.8 and 6.1.1.4'
N N 0.0061 0.0033 'International Tables Vol C Tables 4.2.6.8 and 6.1.1.4'
F F 0.0171 0.0103 'International Tables Vol C Tables 4.2.6.8 and 6.1.1.4'
Cu Cu 0.3201 1.2651 'International Tables Vol C Tables 4.2.6.8 and 6.1.1.4'
O O 0.0106 0.0060 'International Tables Vol C Tables 4.2.6.8 and 6.1.1.4'

loop_
_geom_angle_atom_site_label_1
_geom_angle_atom_site_label_2
_geom_angle_atom_site_label_3
_geom_angle
_geom_angle_site_symmetry_1
_geom_angle_site_symmetry_3
N41 Cu1 N21 178.66(6) 3_666 .
N41 Cu1 F1 89.85(4) 3_666 .
N21 Cu1 F1 90.91(4) . .
N41 Cu1 N31 88.09(6) 3_666 3_666
N21 Cu1 N31 92.11(6) . 3_666
F1 Cu1 N31 136.43(4) . 3_666
N41 Cu1 N11 90.96(6) 3_666 .
N21 Cu1 N11 87.71(6) . .
F1 Cu1 N11 131.67(4) . .
N31 Cu1 N11 91.89(6) 3_666 .
Cu1 F1 Cu1 179.998(1) 3_666 .
N12 C1 N22 110.07(15) . .
N12 C1 C3 114.00(15) . .
N22 C1 C3 111.93(15) . .
N12 C1 H1 106.8 . .
N22 C1 H1 106.8 . .
C3 C1 H1 106.8 . .
N32 C2 N42 109.64(15) . .
N32 C2 C7 112.91(15) . .
N42 C2 C7 112.79(15) . .
N32 C2 H2 107.0 . .
N42 C2 H2 107.0 . .
C7 C2 H2 107.0 . .
C8 C3 C4 119.86(17) . .
C8 C3 C1 118.32(16) . .
C4 C3 C1 121.28(16) . .
C5 C4 C3 119.55(17) . .
C5 C4 H4 120.2 . .
C3 C4 H4 120.2 . .
C4 C5 C6 120.80(18) . .
C4 C5 H5 119.6 . .
C6 C5 H5 119.6 . .
C7 C6 C5 119.39(17) . .
C7 C6 H6 120.3 . .
C5 C6 H6 120.3 . .
C8 C7 C6 120.04(17) . .
C8 C7 C2 119.28(16) . .
C6 C7 C2 120.33(16) . .
C3 C8 C7 120.36(17) . .
C3 C8 H8 119.8 . .
C7 C8 H8 119.8 . .
N12 C11 C12 105.89(16) . .
N12 C11 C14 122.84(17) . .
C12 C11 C14 131.27(18) . .
C11 C12 C13 106.76(17) . .
C11 C12 H12 126.6 . .
C13 C12 H12 126.6 . .
N11 C13 C12 110.43(17) . .
N11 C13 C15 123.16(17) . .
C12 C13 C15 126.41(17) . .
C11 C14 H14A 109.5 . .
C11 C14 H14B 109.5 . .
H14A C14 H14B 109.5 . .
C11 C14 H14C 109.5 . .
H14A C14 H14C 109.5 . .
H14B C14 H14C 109.5 . .
C13 C15 H15A 109.5 . .
C13 C15 H15B 109.5 . .
H15A C15 H15B 109.5 . .
C13 C15 H15C 109.5 . .
H15A C15 H15C 109.5 . .
H15B C15 H15C 109.5 . .
N22 C21 C22 106.19(18) . .
N22 C21 C24 122.27(19) . .
C22 C21 C24 131.51(19) . .
C21 C22 C23 107.04(18) . .
C21 C22 H22 126.5 . .
C23 C22 H22 126.5 . .
N21 C23 C22 109.71(18) . .
N21 C23 C25 122.04(18) . .
C22 C23 C25 128.05(19) . .
C21 C24 H24A 109.5 . .
C21 C24 H24B 109.5 . .
H24A C24 H24B 109.5 . .
C21 C24 H24C 109.5 . .
H24A C24 H24C 109.5 . .
H24B C24 H24C 109.5 . .
C23 C25 H25A 109.5 . .
C23 C25 H25B 109.5 . .
H25A C25 H25B 109.5 . .
C23 C25 H25C 109.5 . .
H25A C25 H25C 109.5 . .
H25B C25 H25C 109.5 . .
N32 C31 C32 106.20(17) . .
N32 C31 C34 122.75(17) . .
C32 C31 C34 130.97(18) . .
C31 C32 C33 106.56(17) . .
C31 C32 H32 126.7 . .
C33 C32 H32 126.7 . .
N31 C33 C32 110.27(17) . .
N31 C33 C35 123.58(17) . .
C32 C33 C35 126.15(17) . .
C31 C34 H34A 109.5 . .
C31 C34 H34B 109.5 . .
H34A C34 H34B 109.5 . .
C31 C34 H34C 109.5 . .
H34A C34 H34C 109.5 . .
H34B C34 H34C 109.5 . .
C33 C35 H35A 109.5 . .
C33 C35 H35B 109.5 . .
H35A C35 H35B 109.5 . .
C33 C35 H35C 109.5 . .
H35A C35 H35C 109.5 . .
H35B C35 H35C 109.5 . .
N42 C41 C42 106.66(17) . .
N42 C41 C44 123.38(18) . .
C42 C41 C44 129.96(18) . .
C41 C42 C43 106.56(17) . .
C41 C42 H42 126.7 . .
C43 C42 H42 126.7 . .
N41 C43 C42 110.03(17) . .
N41 C43 C45 122.07(17) . .
C42 C43 C45 127.76(18) . .
C41 C44 H44A 109.5 . .
C41 C44 H44B 109.5 . .
H44A C44 H44B 109.5 . .
C41 C44 H44C 109.5 . .
H44A C44 H44C 109.5 . .
H44B C44 H44C 109.5 . .
C43 C45 H45A 109.5 . .
C43 C45 H45B 109.5 . .
H45A C45 H45B 109.5 . .
C43 C45 H45C 109.5 . .
H45A C45 H45C 109.5 . .
H45B C45 H45C 109.5 . .
C13 N11 N12 104.70(15) . .
C13 N11 Cu1 130.94(13) . .
N12 N11 Cu1 117.66(11) . .
C11 N12 N11 112.20(15) . .
C11 N12 C1 127.50(16) . .
N11 N12 C1 119.95(15) . .
C23 N21 N22 105.75(15) . .
C23 N21 Cu1 130.17(14) . .
N22 N21 Cu1 124.08(12) . .
C21 N22 N21 111.22(16) . .
C21 N22 C1 126.78(17) . .
N21 N22 C1 121.58(15) . .
C33 N31 N32 105.13(15) . .
C33 N31 Cu1 133.54(13) . 3_666
N32 N31 Cu1 120.31(11) . 3_666
C31 N32 N31 111.84(15) . .
C31 N32 C2 127.95(16) . .
N31 N32 C2 120.20(14) . .
C43 N41 N42 105.83(15) . .
C43 N41 Cu1 130.89(13) . 3_666
N42 N41 Cu1 122.98(12) . 3_666
C41 N42 N41 110.89(15) . .
C41 N42 C2 128.17(16) . .
N41 N42 C2 120.58(14) . .
H1A O1 H1B 109(3) . .
O13 Cl1 O14 110.39(11) . .
O13 Cl1 O12 108.76(12) . .
O14 Cl1 O12 108.69(11) . .
O13 Cl1 O11 109.76(10) . .
O14 Cl1 O11 110.36(10) . .
O12 Cl1 O11 108.85(10) . .
O22 Cl2 O23 110.4(2) . .
O22 Cl2 O21 110.0(2) . .
O23 Cl2 O21 108.3(2) . .
O22 Cl2 O24 109.8(2) . .
O23 Cl2 O24 109.7(2) . .
O21 Cl2 O24 108.5(3) . .

loop_
_geom_bond_atom_site_label_1
_geom_bond_atom_site_label_2
_geom_bond_distance
_geom_bond_site_symmetry_2
Cu1 N41 1.9685(15) 3_666
Cu1 N21 1.9701(16) .
Cu1 F1 2.0227(2) .
Cu1 N31 2.1082(16) 3_666
Cu1 N11 2.2341(16) .
F1 Cu1 2.0227(2) 3_666
C1 N12 1.447(2) .
C1 N22 1.453(2) .
C1 C3 1.522(2) .
C1 H1 1.0000 .
C2 N32 1.452(2) .
C2 N42 1.461(2) .
C2 C7 1.520(2) .
C2 H2 1.0000 .
C3 C8 1.387(3) .
C3 C4 1.393(3) .
C4 C5 1.384(3) .
C4 H4 0.9500 .
C5 C6 1.391(3) .
C5 H5 0.9500 .
C6 C7 1.389(3) .
C6 H6 0.9500 .
C7 C8 1.387(3) .
C8 H8 0.9500 .
C11 N12 1.362(2) .
C11 C12 1.370(3) .
C11 C14 1.496(3) .
C12 C13 1.402(3) .
C12 H12 0.9500 .
C13 N11 1.344(2) .
C13 C15 1.497(3) .
C14 H14A 0.9800 .
C14 H14B 0.9800 .
C14 H14C 0.9800 .
C15 H15A 0.9800 .
C15 H15B 0.9800 .
C15 H15C 0.9800 .
C21 N22 1.356(2) .
C21 C22 1.371(3) .
C21 C24 1.491(3) .
C22 C23 1.395(3) .
C22 H22 0.9500 .
C23 N21 1.337(2) .
C23 C25 1.490(3) .
C24 H24A 0.9800 .
C24 H24B 0.9800 .
C24 H24C 0.9800 .
C25 H25A 0.9800 .
C25 H25B 0.9800 .
C25 H25C 0.9800 .
C31 N32 1.356(2) .
C31 C32 1.372(3) .
C31 C34 1.494(3) .
C32 C33 1.400(3) .
C32 H32 0.9500 .
C33 N31 1.340(2) .
C33 C35 1.502(3) .
C34 H34A 0.9800 .
C34 H34B 0.9800 .
C34 H34C 0.9800 .
C35 H35A 0.9800 .
C35 H35B 0.9800 .
C35 H35C 0.9800 .
C41 N42 1.357(2) .
C41 C42 1.369(3) .
C41 C44 1.487(3) .
C42 C43 1.399(3) .
C42 H42 0.9500 .
C43 N41 1.333(2) .
C43 C45 1.491(3) .
C44 H44A 0.9800 .
C44 H44B 0.9800 .
C44 H44C 0.9800 .
C45 H45A 0.9800 .
C45 H45B 0.9800 .
C45 H45C 0.9800 .
N11 N12 1.369(2) .
N21 N22 1.369(2) .
N31 N32 1.368(2) .
N31 Cu1 2.1082(16) 3_666
N41 N42 1.370(2) .
N41 Cu1 1.9684(15) 3_666
O1 H1A 0.853(18) .
O1 H1B 0.861(18) .
Cl1 O13 1.4291(18) .
Cl1 O14 1.4321(16) .
Cl1 O12 1.4401(18) .
Cl1 O11 1.4417(15) .
Cl2 O22 1.431(3) .
Cl2 O23 1.433(4) .
Cl2 O21 1.435(4) .
Cl2 O24 1.445(3) .

loop_
_geom_hbond_atom_site_label_D
_geom_hbond_atom_site_label_H
_geom_hbond_atom_site_label_A
_geom_hbond_distance_DH
_geom_hbond_distance_HA
_geom_hbond_distance_DA
_geom_hbond_angle_DHA
_geom_hbond_site_symmetry_A
O1 H1A O24 0.853(18) 2.23(2) 3.055(5) 161(4) .
O1 H1B O14 0.861(18) 2.54(3) 3.323(3) 152(3) .
O1 H1B O12 0.861(18) 2.28(2) 3.052(3) 150(4) .
O1 H1A O23 0.853(18) 1.88(2) 2.716(5) 166(5) 3_756

loop_
_geom_torsion_atom_site_label_1
_geom_torsion_atom_site_label_2
_geom_torsion_atom_site_label_3
_geom_torsion_atom_site_label_4
_geom_torsion
_geom_torsion_site_symmetry_1
_geom_torsion_site_symmetry_4
N12 C1 C3 C8 145.07(17) . .
N22 C1 C3 C8 19.3(2) . .
N12 C1 C3 C4 -43.4(2) . .
N22 C1 C3 C4 -169.10(16) . .
C8 C3 C4 C5 -0.6(3) . .
C1 C3 C4 C5 -172.01(17) . .
C3 C4 C5 C6 0.5(3) . .
C4 C5 C6 C7 -0.6(3) . .
C5 C6 C7 C8 0.7(3) . .
C5 C6 C7 C2 173.91(17) . .
N32 C2 C7 C8 -142.84(17) . .
N42 C2 C7 C8 -17.9(2) . .
N32 C2 C7 C6 43.9(2) . .
N42 C2 C7 C6 168.92(16) . .
C4 C3 C8 C7 0.7(3) . .
C1 C3 C8 C7 172.39(16) . .
C6 C7 C8 C3 -0.8(3) . .
C2 C7 C8 C3 -174.03(16) . .
N12 C11 C12 C13 -1.2(2) . .
C14 C11 C12 C13 179.12(19) . .
C11 C12 C13 N11 0.4(2) . .
C11 C12 C13 C15 -178.86(18) . .
N22 C21 C22 C23 -0.1(2) . .
C24 C21 C22 C23 177.9(2) . .
C21 C22 C23 N21 -1.8(2) . .
C21 C22 C23 C25 173.10(19) . .
N32 C31 C32 C33 -0.5(2) . .
C34 C31 C32 C33 176.2(2) . .
C31 C32 C33 N31 0.2(2) . .
C31 C32 C33 C35 -179.71(18) . .
N42 C41 C42 C43 0.0(2) . .
C44 C41 C42 C43 -179.1(2) . .
C41 C42 C43 N41 1.2(2) . .
C41 C42 C43 C45 -174.59(19) . .
C12 C13 N11 N12 0.5(2) . .
C15 C13 N11 N12 179.87(17) . .
C12 C13 N11 Cu1 -149.10(14) . .
C15 C13 N11 Cu1 30.2(3) . .
N41 Cu1 N11 C13 -55.71(17) 3_666 .
N21 Cu1 N11 C13 124.45(17) . .
F1 Cu1 N11 C13 -146.36(14) . .
N31 Cu1 N11 C13 32.41(17) 3_666 .
N41 Cu1 N11 N12 157.78(13) 3_666 .
N21 Cu1 N11 N12 -22.05(13) . .
F1 Cu1 N11 N12 67.13(14) . .
N31 Cu1 N11 N12 -114.09(13) 3_666 .
C12 C11 N12 N11 1.7(2) . .
C14 C11 N12 N11 -178.65(17) . .
C12 C11 N12 C1 174.71(17) . .
C14 C11 N12 C1 -5.6(3) . .
C13 N11 N12 C11 -1.4(2) . .
Cu1 N11 N12 C11 153.09(12) . .
C13 N11 N12 C1 -175.02(16) . .
Cu1 N11 N12 C1 -20.5(2) . .
N22 C1 N12 C11 -105.9(2) . .
C3 C1 N12 C11 127.36(19) . .
N22 C1 N12 N11 66.6(2) . .
C3 C1 N12 N11 -60.1(2) . .
C22 C23 N21 N22 2.9(2) . .
C25 C23 N21 N22 -172.38(17) . .
C22 C23 N21 Cu1 -177.54(13) . .
C25 C23 N21 Cu1 7.2(3) . .
F1 Cu1 N21 C23 78.76(16) . .
N31 Cu1 N21 C23 -57.76(17) 3_666 .
N11 Cu1 N21 C23 -149.57(17) . .
F1 Cu1 N21 N22 -101.70(13) . .
N31 Cu1 N21 N22 121.77(14) 3_666 .
N11 Cu1 N21 N22 29.97(14) . .
C22 C21 N22 N21 1.9(2) . .
C24 C21 N22 N21 -176.29(17) . .
C22 C21 N22 C1 174.53(17) . .
C24 C21 N22 C1 -3.7(3) . .
C23 N21 N22 C21 -3.0(2) . .
Cu1 N21 N22 C21 177.38(12) . .
C23 N21 N22 C1 -176.05(16) . .
Cu1 N21 N22 C1 4.3(2) . .
N12 C1 N22 C21 128.56(18) . .
C3 C1 N22 C21 -103.6(2) . .
N12 C1 N22 N21 -59.5(2) . .
C3 C1 N22 N21 68.4(2) . .
C32 C33 N31 N32 0.3(2) . .
C35 C33 N31 N32 -179.86(17) . .
C32 C33 N31 Cu1 168.31(14) . 3_666
C35 C33 N31 Cu1 -11.8(3) . 3_666
C32 C31 N32 N31 0.7(2) . .
C34 C31 N32 N31 -176.32(17) . .
C32 C31 N32 C2 -177.91(17) . .
C34 C31 N32 C2 5.0(3) . .
C33 N31 N32 C31 -0.6(2) . .
Cu1 N31 N32 C31 -170.60(12) 3_666 .
C33 N31 N32 C2 178.13(16) . .
Cu1 N31 N32 C2 8.2(2) 3_666 .
N42 C2 N32 C31 119.86(19) . .
C7 C2 N32 C31 -113.5(2) . .
N42 C2 N32 N31 -58.7(2) . .
C7 C2 N32 N31 68.0(2) . .
C42 C43 N41 N42 -1.8(2) . .
C45 C43 N41 N42 174.22(16) . .
C42 C43 N41 Cu1 -175.49(13) . 3_666
C45 C43 N41 Cu1 0.6(3) . 3_666
C42 C41 N42 N41 -1.1(2) . .
C44 C41 N42 N41 178.04(17) . .
C42 C41 N42 C2 -174.14(17) . .
C44 C41 N42 C2 5.0(3) . .
C43 N41 N42 C41 1.85(19) . .
Cu1 N41 N42 C41 176.14(12) 3_666 .
C43 N41 N42 C2 175.47(15) . .
Cu1 N41 N42 C2 -10.2(2) 3_666 .
N32 C2 N42 C41 -126.04(19) . .
C7 C2 N42 C41 107.2(2) . .
N32 C2 N42 N41 61.6(2) . .
C7 C2 N42 N41 -65.2(2) . .
